data_4503249
loop_
_publ_author_name
'Carlucci, Lucia'
'Ciani, Gianfranco'
'Maggini, Simona'
'Proserpio, Davide M.'

_publ_section_title
;
 A New Polycatenated 3D Array of Interlaced 2D Brickwall Layers and 1D
 Molecular Ladders in [Mn2(bix)3(NO3)4]&#x00B7;2CHCl3[bix =
 1,4-bis(imidazol-1-ylmethyl)benzene] That Undergoes Supramolecular
 Isomerization upon Guest Removal
;
_journal_issue 1
_journal_name_full 'Crystal Growth &amp; Design'
_journal_page_first 162
_journal_paper_doi 10.1021/cg700884q
_journal_volume 8
_journal_year 2008
_chemical_formula_sum 'C44 H44 Cl6 Mn2 N16 O12'
_chemical_formula_weight 1311.53
_space_group_IT_number 2
_symmetry_cell_setting triclinic
_symmetry_space_group_name_Hall '-P 1'
_symmetry_space_group_name_H-M 'P -1'
_atom_sites_solution_hydrogens geom
_atom_sites_solution_primary direct
_atom_sites_solution_secondary difmap
_cell_angle_alpha 64.468(2)
_cell_angle_beta 79.160(2)
_cell_angle_gamma 79.482(2)
_cell_formula_units_Z 2
_cell_length_a 14.120(2)
_cell_length_b 14.443(2)
_cell_length_c 15.428(2)
_cell_measurement_reflns_used 1852
_cell_measurement_temperature 293(2)
_cell_measurement_theta_max 19
_cell_measurement_theta_min 2
_cell_volume 2770.1(7)
_computing_molecular_graphics SCHAKAL
_computing_structure_refinement 'SHELXL-97 (Sheldrick, 1997)'
_computing_structure_solution SIR92
_diffrn_ambient_temperature 293(2)
_diffrn_detector_type CCD_plate
_diffrn_measured_fraction_theta_full 0.998
_diffrn_measured_fraction_theta_max 0.904
_diffrn_measurement_device SMART
_diffrn_measurement_method omega-scan
_diffrn_radiation_monochromator graphite
_diffrn_radiation_source 'fine-focus sealed tube'
_diffrn_radiation_type MoK\a
_diffrn_radiation_wavelength 0.71073
_diffrn_reflns_av_R_equivalents 0.1130
_diffrn_reflns_av_sigmaI/netI 0.1985
_diffrn_reflns_limit_h_max 18
_diffrn_reflns_limit_h_min -18
_diffrn_reflns_limit_k_max 19
_diffrn_reflns_limit_k_min -19
_diffrn_reflns_limit_l_max 20
_diffrn_reflns_limit_l_min -21
_diffrn_reflns_number 36071
_diffrn_reflns_theta_full 25.00
_diffrn_reflns_theta_max 29.59
_diffrn_reflns_theta_min 1.95
_diffrn_standards_decay_% 0
_exptl_absorpt_coefficient_mu 0.819
_exptl_absorpt_correction_T_max 1.00
_exptl_absorpt_correction_T_min 0.85
_exptl_absorpt_correction_type sadabs
_exptl_crystal_colour colourless
_exptl_crystal_density_diffrn 1.572
_exptl_crystal_density_method 'not measured'
_exptl_crystal_description plate
_exptl_crystal_F_000 1336
_exptl_crystal_size_max 0.20
_exptl_crystal_size_mid 0.15
_exptl_crystal_size_min 0.06
_refine_diff_density_max 1.060
_refine_diff_density_min -1.149
_refine_diff_density_rms 0.111
_refine_ls_extinction_coef 0.0025(9)
_refine_ls_extinction_expression Fc^*^=kFc[1+0.001xFc^2^\l^3^/sin(2\q)]^-1/4^
_refine_ls_extinction_method SHELXL
_refine_ls_goodness_of_fit_all 0.957
_refine_ls_hydrogen_treatment constr
_refine_ls_matrix_type full
_refine_ls_number_parameters 735
_refine_ls_number_reflns 14090
_refine_ls_number_restraints 72
_refine_ls_restrained_S_all 0.971
_refine_ls_R_factor_all 0.2511
_refine_ls_R_factor_obs 0.0948
_refine_ls_shift/su_max 0.012
_refine_ls_shift/su_mean 0.001
_refine_ls_structure_factor_coef Fsqd
_refine_ls_weighting_details 'calc w=1/[\s^2^(Fo^2^)+(0.1622P)^2^+0.0000P] where P=(Fo^2^+2Fc^2^)/3'
_refine_ls_weighting_scheme calc
_refine_ls_wR_factor_all 0.3342
_refine_ls_wR_factor_obs 0.2510
_reflns_number_observed 4853
_reflns_number_total 14090
_reflns_observed_criterion >2sigma(I)
_cod_data_source_file cg700884q-file001.cif
_cod_data_source_block 1
_cod_depositor_comments
;
The following automatic conversions were performed:

'_symmetry_cell_setting' value 'Triclinic' changed to 'triclinic'
according to /home/saulius/struct/CIF-dictionaries/cif_core.dic
dictionary named 'cif_core.dic' version 2.4.1 from 2010-06-29.

Automatic conversion script
Id: cif_fix_values 1715 2011-07-08 13:25:40Z adriana 

The following automatic conversions were performed:

'_refine_ls_hydrogen_treatment' value 'const' was replaced with the
value 'constr' as specified in the replacement file
'src/cod-tools/trunk/data/replacement-values/replacement_values.lst'.

Automatic conversion script
Id: cif_fix_values 5376 2017-05-30 11:51:03Z andrius 
;
_cod_original_cell_volume 2770.0(7)
_cod_original_sg_symbol_H-M P-1
_cod_database_code 4503249
_diffrn_measurement_domega 0.50
_diffrn_measurement_rtime 15

loop_
_symmetry_equiv_pos_as_xyz
'x, y, z'
'-x, -y, -z'

loop_
_atom_site_label
_atom_site_type_symbol
_atom_site_fract_x
_atom_site_fract_y
_atom_site_fract_z
_atom_site_U_iso_or_equiv
_atom_site_adp_type
_atom_site_occupancy
_atom_site_symmetry_multiplicity
_atom_site_calc_flag
_atom_site_refinement_flags
_atom_site_disorder_assembly
_atom_site_disorder_group
C1 C 0.8354(5) 0.4817(6) 0.4362(5) 0.0486(19) Uani 1 1 d . . .
H1 H 0.8408 0.5438 0.4385 0.058 Uiso 1 1 calc R . .
C2 C 0.8596(6) 0.3533(6) 0.3971(6) 0.057(2) Uani 1 1 d . . .
H2 H 0.8859 0.3089 0.3672 0.069 Uiso 1 1 calc R . .
C3 C 0.7813(6) 0.3386(6) 0.4653(6) 0.057(2) Uani 1 1 d . . .
H3 H 0.7442 0.2836 0.4903 0.068 Uiso 1 1 calc R . .
C4 C 0.6921(5) 0.4362(7) 0.5643(6) 0.064(2) Uani 1 1 d . . .
H4A H 0.7084 0.4889 0.5802 0.077 Uiso 1 1 calc R . .
H4B H 0.6904 0.3726 0.6226 0.077 Uiso 1 1 calc R . .
C5 C 0.5934(5) 0.4685(7) 0.5300(5) 0.049(2) Uani 1 1 d . . .
C6 C 0.5671(6) 0.5671(6) 0.4610(6) 0.054(2) Uani 1 1 d . . .
H6 H 0.6129 0.6139 0.4341 0.065 Uiso 1 1 calc R . .
C7 C 0.5231(6) 0.4024(6) 0.5686(5) 0.052(2) Uani 1 1 d . . .
H7 H 0.5371 0.3361 0.6154 0.062 Uiso 1 1 calc R . .
C8 C 1.0170(8) 0.6713(8) 0.3690(7) 0.084(3) Uani 1 1 d . . .
H8 H 1.0415 0.6214 0.4248 0.100 Uiso 1 1 calc R . .
C9 C 0.9582(7) 0.7414(7) 0.2335(7) 0.064(2) Uani 1 1 d . . .
H9 H 0.9347 0.7511 0.1774 0.077 Uiso 1 1 calc R . .
C10 C 1.0028(9) 0.7726(9) 0.3455(8) 0.095(4) Uani 1 1 d . . .
H10 H 1.0163 0.8062 0.3806 0.114 Uiso 1 1 calc R . .
C11 C 0.9322(10) 0.9268(8) 0.2040(10) 0.122(5) Uani 1 1 d . . .
H11A H 0.9562 0.9678 0.2293 0.147 Uiso 1 1 calc R . .
H11B H 0.8618 0.9375 0.2135 0.147 Uiso 1 1 calc R . .
C12 C 0.9659(9) 0.9641(8) 0.0979(9) 0.084(3) Uani 1 1 d . . .
C13 C 0.9081(9) 1.0188(9) 0.0351(10) 0.099(4) Uani 1 1 d . . .
H13 H 0.8439 1.0356 0.0564 0.118 Uiso 1 1 calc R . .
C14 C 1.0629(9) 0.9466(9) 0.0618(9) 0.096(3) Uani 1 1 d . . .
H14 H 1.1084 0.9106 0.1049 0.115 Uiso 1 1 calc R . .
C15 C 1.1910(5) 0.6523(6) 0.1525(6) 0.054(2) Uani 1 1 d . . .
H15 H 1.1812 0.6855 0.1939 0.065 Uiso 1 1 calc R . .
C16 C 1.1794(5) 0.5495(6) 0.0909(5) 0.0491(19) Uani 1 1 d . . .
H16 H 1.1603 0.4979 0.0794 0.059 Uiso 1 1 calc R . .
C17 C 1.2539(5) 0.6758(6) 0.0714(6) 0.053(2) Uani 1 1 d . . .
H17 H 1.2945 0.7278 0.0464 0.063 Uiso 1 1 calc R . .
C18 C 1.3086(6) 0.6011(7) -0.0516(6) 0.061(2) Uani 1 1 d . . .
H18A H 1.3142 0.6694 -0.1032 0.074 Uiso 1 1 calc R . .
H18B H 1.2787 0.5619 -0.0745 0.074 Uiso 1 1 calc R . .
C19 C 1.4089(5) 0.5477(6) -0.0258(5) 0.0452(18) Uani 1 1 d . . .
C20 C 1.4883(6) 0.6038(6) -0.0595(6) 0.057(2) Uani 1 1 d . . .
H20 H 1.4805 0.6741 -0.0991 0.068 Uiso 1 1 calc R . .
C21 C 1.4211(6) 0.4450(7) 0.0340(5) 0.053(2) Uani 1 1 d . . .
H21 H 1.3679 0.4076 0.0577 0.064 Uiso 1 1 calc R . .
C22 C 0.6996(6) 0.7864(6) 0.2756(6) 0.056(2) Uani 1 1 d . . .
H22 H 0.7332 0.7897 0.3205 0.068 Uiso 1 1 calc R . .
C23 C 0.5989(6) 0.8203(6) 0.1794(6) 0.051(2) Uani 1 1 d . . .
H23 H 0.5479 0.8517 0.1423 0.061 Uiso 1 1 calc R . .
C24 C 0.7223(6) 0.7134(6) 0.2406(6) 0.055(2) Uani 1 1 d . . .
H24 H 0.7723 0.6594 0.2554 0.066 Uiso 1 1 calc R . .
C25 C 0.6473(6) 0.6747(5) 0.1251(5) 0.0494(19) Uani 1 1 d . . .
H25A H 0.7116 0.6487 0.1039 0.059 Uiso 1 1 calc R . .
H25B H 0.6159 0.7192 0.0679 0.059 Uiso 1 1 calc R . .
C26 C 0.5896(6) 0.5856(5) 0.1863(5) 0.0429(18) Uani 1 1 d . . .
C28 C 0.4911(6) 1.1767(6) 0.3327(5) 0.0464(18) Uani 1 1 d . . .
H28 H 0.5469 1.1615 0.3624 0.056 Uiso 1 1 calc R . .
C29 C 0.3837(6) 1.1735(6) 0.2554(6) 0.0498(19) Uani 1 1 d . . .
H29 H 0.3505 1.1548 0.2197 0.060 Uiso 1 1 calc R . .
C30 C 0.3536(5) 1.2532(6) 0.2800(5) 0.0484(19) Uani 1 1 d . . .
H30 H 0.2968 1.2981 0.2665 0.058 Uiso 1 1 calc R . .
C31 C 0.4253(6) 0.3304(6) 0.3687(5) 0.054(2) Uani 1 1 d . . .
H31A H 0.4523 0.2948 0.4297 0.065 Uiso 1 1 calc R . .
H31B H 0.3592 0.3586 0.3822 0.065 Uiso 1 1 calc R . .
C32 C 0.4839(6) 0.4188(5) 0.3022(5) 0.0459(18) Uani 1 1 d . . .
C33 C 0.4397(6) 0.5111(6) 0.2386(5) 0.0486(19) Uani 1 1 d . . .
H33 H 0.3736 0.5183 0.2348 0.058 Uiso 1 1 calc R . .
C34 C 0.5823(6) 0.4132(6) 0.3057(6) 0.053(2) Uani 1 1 d . . .
H34 H 0.6133 0.3527 0.3487 0.064 Uiso 1 1 calc R . .
C35 C 0.6353(6) 0.4930(5) 0.2482(5) 0.0472(18) Uani 1 1 d . . .
H35 H 0.7018 0.4855 0.2504 0.057 Uiso 1 1 calc R . .
C36 C 0.7352(6) 1.0828(6) 0.2895(6) 0.057(2) Uani 1 1 d . . .
H36 H 0.7381 1.1307 0.2254 0.069 Uiso 1 1 calc R . .
C37 C 0.6982(6) 0.9552(6) 0.4210(6) 0.056(2) Uani 1 1 d . . .
H37 H 0.6693 0.8978 0.4667 0.067 Uiso 1 1 calc R . .
C38 C 0.7851(6) 1.0815(7) 0.3547(6) 0.062(2) Uani 1 1 d . . .
H38 H 0.8272 1.1287 0.3450 0.075 Uiso 1 1 calc R . .
C39 C 0.7990(5) 0.9652(7) 0.5329(5) 0.060(2) Uani 1 1 d . . .
H39A H 0.7922 0.8926 0.5715 0.072 Uiso 1 1 calc R . .
H39B H 0.7602 1.0042 0.5675 0.072 Uiso 1 1 calc R . .
C40 C 0.9030(5) 0.9821(6) 0.5188(5) 0.0442(18) Uani 1 1 d . . .
C41 C 0.9298(6) 1.0708(6) 0.5143(5) 0.051(2) Uani 1 1 d . . .
H41 H 0.8817 1.1197 0.5245 0.062 Uiso 1 1 calc R . .
C42 C 0.9759(6) 0.9100(6) 0.5044(6) 0.053(2) Uani 1 1 d . . .
H42 H 0.9605 0.8487 0.5075 0.064 Uiso 1 1 calc R . .
C100 C 0.4928(6) 0.5916(6) 0.1812(5) 0.0460(18) Uani 1 1 d . . .
H100 H 0.4623 0.6519 0.1375 0.055 Uiso 1 1 calc R . .
N1 N 1.1442(5) 0.3613(6) 0.4087(5) 0.0579(18) Uani 1 1 d . . .
N2 N 0.9238(5) 0.5073(6) 0.1381(5) 0.0607(18) Uani 1 1 d . . .
N3 N 0.4309(5) 0.8710(5) 0.4212(5) 0.0525(16) Uani 1 1 d . . .
N4 N 0.5541(5) 1.1117(5) 0.0767(5) 0.0589(18) Uani 1 1 d . . .
N5 N 0.8946(4) 0.4435(4) 0.3786(4) 0.0438(15) Uani 1 1 d . . .
N6 N 0.7678(4) 0.4204(5) 0.4898(4) 0.0458(15) Uani 1 1 d . . .
N7 N 0.9896(5) 0.6520(5) 0.2974(5) 0.0497(16) Uani 1 1 d . . .
N8 N 0.9642(6) 0.8177(6) 0.2591(6) 0.078(2) Uani 1 1 d . . .
N9 N 1.1429(4) 0.5715(5) 0.1652(4) 0.0457(15) Uani 1 1 d . . .
N10 N 1.2472(4) 0.6101(5) 0.0334(4) 0.0453(15) Uani 1 1 d . . .
N11 N 0.6233(4) 0.8543(5) 0.2388(4) 0.0473(15) Uani 1 1 d . . .
N12 N 0.6563(5) 0.7357(4) 0.1790(4) 0.0484(16) Uani 1 1 d . . .
N13 N 0.4694(5) 1.1233(5) 0.2893(4) 0.0469(15) Uani 1 1 d . . .
N14 N 0.4232(5) 1.2546(4) 0.3286(4) 0.0468(15) Uani 1 1 d . . .
N15 N 0.6790(4) 1.0038(5) 0.3302(5) 0.0482(15) Uani 1 1 d . . .
N16 N 0.7634(4) 0.9978(5) 0.4391(4) 0.0494(16) Uani 1 1 d . . .
O1 O 1.1221(4) 0.4517(5) 0.3997(4) 0.0659(16) Uani 1 1 d . . .
O2 O 1.1108(4) 0.3379(5) 0.3527(5) 0.0728(17) Uani 1 1 d . . .
O3 O 1.1936(5) 0.2978(5) 0.4683(5) 0.094(2) Uani 1 1 d . . .
O4 O 0.9049(5) 0.5849(5) 0.1584(5) 0.0753(18) Uani 1 1 d . . .
O5 O 0.9884(4) 0.4392(4) 0.1812(4) 0.0615(15) Uani 1 1 d . . .
O6 O 0.8806(6) 0.4982(7) 0.0801(6) 0.116(3) Uani 1 1 d . . .
O7 O 0.4087(4) 0.9120(5) 0.3367(5) 0.0686(16) Uani 1 1 d . . .
O8 O 0.5122(4) 0.8801(5) 0.4326(4) 0.0670(16) Uani 1 1 d . . .
O9 O 0.3726(5) 0.8258(5) 0.4903(5) 0.0778(19) Uani 1 1 d . . .
O10 O 0.4920(4) 1.0491(4) 0.1284(4) 0.0567(14) Uani 1 1 d . . .
O11 O 0.6235(4) 1.1080(4) 0.1173(4) 0.0641(16) Uani 1 1 d . . .
O12 O 0.5445(6) 1.1700(5) -0.0067(5) 0.103(3) Uani 1 1 d . . .
Mn1 Mn 1.02266(8) 0.50650(8) 0.27739(8) 0.0422(3) Uani 1 1 d . . .
Mn2 Mn 0.55653(8) 0.98753(8) 0.26999(8) 0.0410(3) Uani 1 1 d . . .
C44 C 0.2962(9) 0.9472(8) 0.1742(7) 0.127(5) Uani 1 1 d D . .
H44 H 0.3517 0.9650 0.1914 0.152 Uiso 1 1 calc R . .
Cl4 Cl 0.3143(4) 0.8184(4) 0.2018(4) 0.195(2) Uani 1 1 d D . .
Cl5 Cl 0.1950(4) 0.9768(5) 0.2402(4) 0.218(3) Uani 1 1 d D . .
Cl6 Cl 0.2931(4) 1.0168(5) 0.0503(4) 0.215(3) Uani 1 1 d D . .
C43 C 0.0532(7) 0.2528(8) 0.1237(6) 0.106(4) Uani 1 1 d D . .
H43 H 0.0221 0.3230 0.1114 0.127 Uiso 1 1 calc R A 1
Cl1 Cl 0.0046(10) 0.2152(6) 0.0545(6) 0.187(5) Uani 0.684(13) 1 d PD B 1
Cl2 Cl 0.0252(7) 0.1816(6) 0.2465(3) 0.119(2) Uani 0.684(13) 1 d PD B 1
Cl3 Cl 0.1745(4) 0.2626(6) 0.0965(5) 0.164(4) Uani 0.684(13) 1 d PD B 1
Cl1B Cl 0.1552(10) 0.2015(14) 0.0615(11) 0.161(7) Uiso 0.316(13) 1 d PD B 2
Cl2B Cl -0.0469(10) 0.2268(18) 0.0889(16) 0.178(9) Uiso 0.316(13) 1 d PD B 2
Cl3B Cl 0.0590(18) 0.164(2) 0.2454(9) 0.251(18) Uiso 0.316(13) 1 d PD B 2

loop_
_atom_site_aniso_label
_atom_site_aniso_U_11
_atom_site_aniso_U_22
_atom_site_aniso_U_33
_atom_site_aniso_U_23
_atom_site_aniso_U_13
_atom_site_aniso_U_12
C1 0.043(4) 0.045(4) 0.057(5) -0.021(4) -0.002(4) -0.006(4)
C2 0.054(5) 0.045(5) 0.076(6) -0.031(4) 0.006(4) -0.012(4)
C3 0.041(5) 0.059(5) 0.070(6) -0.026(5) 0.001(4) -0.015(4)
C4 0.044(5) 0.090(7) 0.058(5) -0.034(5) 0.004(4) -0.008(4)
C5 0.037(4) 0.072(6) 0.044(4) -0.032(4) 0.009(3) -0.013(4)
C6 0.049(5) 0.059(5) 0.060(5) -0.031(5) 0.010(4) -0.022(4)
C7 0.046(5) 0.061(5) 0.049(5) -0.026(4) 0.006(4) -0.009(4)
C8 0.127(9) 0.068(7) 0.066(6) -0.034(5) -0.008(6) -0.022(6)
C9 0.075(6) 0.047(5) 0.073(6) -0.031(5) -0.007(5) -0.002(5)
C10 0.148(11) 0.088(8) 0.062(7) -0.041(6) 0.001(7) -0.030(8)
C11 0.137(11) 0.063(7) 0.155(12) -0.056(8) 0.045(10) -0.017(7)
C12 0.088(8) 0.043(6) 0.104(9) -0.021(6) 0.005(8) -0.004(6)
C13 0.090(9) 0.070(7) 0.109(10) -0.029(7) 0.025(8) -0.004(7)
C14 0.090(9) 0.084(8) 0.103(10) -0.033(7) -0.011(7) 0.000(7)
C15 0.045(5) 0.060(5) 0.069(6) -0.037(4) -0.006(4) -0.010(4)
C16 0.046(5) 0.052(5) 0.050(5) -0.025(4) 0.005(4) -0.009(4)
C17 0.038(4) 0.051(5) 0.070(6) -0.029(4) 0.015(4) -0.015(4)
C18 0.050(5) 0.090(7) 0.042(5) -0.027(5) 0.000(4) -0.008(5)
C19 0.039(4) 0.060(5) 0.036(4) -0.023(4) 0.006(3) -0.006(4)
C20 0.060(6) 0.055(5) 0.051(5) -0.020(4) 0.007(4) -0.013(4)
C21 0.046(5) 0.073(6) 0.044(5) -0.027(4) 0.008(4) -0.020(4)
C22 0.051(5) 0.054(5) 0.070(6) -0.025(4) -0.021(4) -0.007(4)
C23 0.048(5) 0.037(4) 0.068(5) -0.019(4) -0.015(4) -0.002(4)
C24 0.054(5) 0.042(4) 0.068(6) -0.024(4) -0.018(4) 0.007(4)
C25 0.066(5) 0.042(4) 0.042(4) -0.019(4) -0.002(4) -0.010(4)
C26 0.062(5) 0.034(4) 0.037(4) -0.019(3) 0.001(4) -0.012(4)
C28 0.045(4) 0.044(4) 0.052(5) -0.022(4) -0.012(4) 0.001(4)
C29 0.049(5) 0.049(5) 0.059(5) -0.027(4) -0.009(4) -0.010(4)
C30 0.041(4) 0.046(5) 0.059(5) -0.022(4) -0.012(4) 0.001(4)
C31 0.073(6) 0.046(5) 0.046(5) -0.024(4) 0.004(4) -0.014(4)
C32 0.057(5) 0.034(4) 0.049(5) -0.019(4) -0.004(4) -0.009(4)
C33 0.054(5) 0.047(5) 0.047(5) -0.022(4) -0.012(4) 0.002(4)
C34 0.054(5) 0.041(5) 0.064(5) -0.023(4) -0.008(4) 0.002(4)
C35 0.050(5) 0.040(4) 0.052(5) -0.021(4) -0.002(4) -0.007(4)
C36 0.063(5) 0.059(5) 0.052(5) -0.017(4) -0.003(4) -0.031(4)
C37 0.047(5) 0.054(5) 0.061(6) -0.012(4) -0.013(4) -0.017(4)
C38 0.061(5) 0.073(6) 0.059(5) -0.016(5) -0.018(4) -0.035(5)
C39 0.039(4) 0.100(7) 0.045(5) -0.027(5) -0.004(4) -0.025(4)
C40 0.042(4) 0.050(5) 0.039(4) -0.015(4) -0.008(3) -0.009(4)
C41 0.047(5) 0.053(5) 0.055(5) -0.025(4) -0.008(4) 0.005(4)
C42 0.058(5) 0.042(4) 0.070(6) -0.028(4) -0.015(4) -0.009(4)
C100 0.059(5) 0.044(4) 0.037(4) -0.017(4) -0.012(4) -0.003(4)
N1 0.043(4) 0.064(5) 0.056(5) -0.019(4) 0.003(3) -0.004(4)
N2 0.056(5) 0.073(5) 0.059(5) -0.033(4) -0.004(4) -0.009(4)
N3 0.052(4) 0.047(4) 0.059(5) -0.020(4) -0.008(4) -0.011(3)
N4 0.064(5) 0.049(4) 0.061(5) -0.021(4) -0.009(4) -0.005(4)
N5 0.037(3) 0.043(4) 0.053(4) -0.023(3) 0.000(3) -0.006(3)
N6 0.031(3) 0.064(4) 0.045(4) -0.026(3) 0.000(3) -0.008(3)
N7 0.056(4) 0.048(4) 0.050(4) -0.027(3) 0.004(3) -0.010(3)
N8 0.102(6) 0.047(5) 0.085(6) -0.035(4) 0.014(5) -0.009(4)
N9 0.036(3) 0.055(4) 0.054(4) -0.030(3) 0.005(3) -0.012(3)
N10 0.038(3) 0.054(4) 0.041(3) -0.019(3) 0.002(3) -0.004(3)
N11 0.046(4) 0.046(4) 0.055(4) -0.025(3) -0.008(3) -0.006(3)
N12 0.055(4) 0.037(4) 0.053(4) -0.019(3) 0.002(3) -0.011(3)
N13 0.054(4) 0.043(4) 0.048(4) -0.022(3) -0.011(3) -0.006(3)
N14 0.059(4) 0.035(3) 0.045(4) -0.018(3) 0.000(3) -0.005(3)
N15 0.043(4) 0.047(4) 0.057(4) -0.022(3) -0.008(3) -0.008(3)
N16 0.041(4) 0.061(4) 0.047(4) -0.016(3) -0.015(3) -0.013(3)
O1 0.079(4) 0.059(4) 0.066(4) -0.027(3) -0.020(3) -0.008(3)
O2 0.063(4) 0.070(4) 0.094(5) -0.046(4) -0.007(4) -0.002(3)
O3 0.065(4) 0.090(5) 0.087(5) -0.006(4) -0.021(4) 0.018(4)
O4 0.085(5) 0.064(4) 0.081(4) -0.034(4) -0.020(4) 0.000(4)
O5 0.061(4) 0.063(4) 0.072(4) -0.041(3) -0.009(3) -0.001(3)
O6 0.111(6) 0.167(8) 0.120(6) -0.096(6) -0.040(5) -0.017(6)
O7 0.066(4) 0.076(4) 0.066(4) -0.026(3) -0.018(3) -0.013(3)
O8 0.065(4) 0.080(4) 0.053(3) -0.012(3) -0.015(3) -0.030(3)
O9 0.070(4) 0.074(4) 0.074(4) -0.014(3) 0.011(3) -0.034(4)
O10 0.058(4) 0.052(3) 0.063(4) -0.025(3) -0.005(3) -0.011(3)
O11 0.064(4) 0.069(4) 0.055(4) -0.013(3) -0.011(3) -0.029(3)
O12 0.140(7) 0.082(5) 0.056(4) 0.018(4) -0.041(4) -0.027(5)
Mn1 0.0384(7) 0.0455(7) 0.0448(7) -0.0222(5) 0.0014(5) -0.0075(5)
Mn2 0.0435(7) 0.0382(6) 0.0456(7) -0.0188(5) -0.0078(5) -0.0085(5)
C44 0.105(10) 0.183(15) 0.088(9) -0.055(10) -0.017(8) -0.004(10)
Cl4 0.237(6) 0.153(4) 0.211(5) -0.082(4) -0.027(4) -0.045(4)
Cl5 0.163(5) 0.338(8) 0.174(5) -0.134(5) 0.000(4) -0.031(5)
Cl6 0.197(5) 0.269(7) 0.146(4) -0.037(4) -0.033(4) -0.058(5)
C43 0.136(11) 0.079(8) 0.105(9) -0.041(7) -0.011(8) -0.013(7)
Cl1 0.356(14) 0.118(5) 0.127(6) -0.053(4) -0.086(8) -0.060(7)
Cl2 0.145(5) 0.115(4) 0.066(3) -0.019(3) 0.023(3) -0.024(4)
Cl3 0.118(5) 0.167(7) 0.143(6) -0.012(5) 0.024(4) -0.037(4)

loop_
_atom_type_symbol
_atom_type_description
_atom_type_scat_dispersion_real
_atom_type_scat_dispersion_imag
_atom_type_scat_source
C C 0.0033 0.0016 'International Tables Vol C Tables 4.2.6.8 and 6.1.1.4'
H H 0.0000 0.0000 'International Tables Vol C Tables 4.2.6.8 and 6.1.1.4'
N N 0.0061 0.0033 'International Tables Vol C Tables 4.2.6.8 and 6.1.1.4'
O O 0.0106 0.0060 'International Tables Vol C Tables 4.2.6.8 and 6.1.1.4'
Mn Mn 0.3368 0.7283 'International Tables Vol C Tables 4.2.6.8 and 6.1.1.4'
Cl Cl 0.1484 0.1585 'International Tables Vol C Tables 4.2.6.8 and 6.1.1.4'

loop_
_geom_angle_atom_site_label_1
_geom_angle_atom_site_label_2
_geom_angle_atom_site_label_3
_geom_angle
_geom_angle_site_symmetry_1
_geom_angle_site_symmetry_3
N6 C1 N5 111.6(7) . .
N6 C1 H1 124.2 . .
N5 C1 H1 124.2 . .
C3 C2 N5 109.9(7) . .
C3 C2 H2 125.1 . .
N5 C2 H2 125.1 . .
C2 C3 N6 106.1(7) . .
C2 C3 H3 126.9 . .
N6 C3 H3 126.9 . .
N6 C4 C5 111.7(6) . .
N6 C4 H4A 109.3 . .
C5 C4 H4A 109.3 . .
N6 C4 H4B 109.3 . .
C5 C4 H4B 109.3 . .
H4A C4 H4B 107.9 . .
C7 C5 C6 116.7(7) . .
C7 C5 C4 120.9(8) . .
C6 C5 C4 122.4(7) . .
C7 C6 C5 122.7(7) 2_666 .
C7 C6 H6 118.6 2_666 .
C5 C6 H6 118.6 . .
C6 C7 C5 120.6(8) 2_666 .
C6 C7 H7 119.7 2_666 .
C5 C7 H7 119.7 . .
C10 C8 N7 109.3(10) . .
C10 C8 H8 125.4 . .
N7 C8 H8 125.4 . .
N7 C9 N8 111.2(8) . .
N7 C9 H9 124.4 . .
N8 C9 H9 124.4 . .
C8 C10 N8 106.5(9) . .
C8 C10 H10 126.7 . .
N8 C10 H10 126.7 . .
N8 C11 C12 113.4(9) . .
N8 C11 H11A 108.9 . .
C12 C11 H11A 108.9 . .
N8 C11 H11B 108.9 . .
C12 C11 H11B 108.9 . .
H11A C11 H11B 107.7 . .
C13 C12 C14 116.3(12) . .
C13 C12 C11 121.3(12) . .
C14 C12 C11 122.3(13) . .
C12 C13 C14 122.3(12) . 2_775
C12 C13 H13 118.8 . .
C14 C13 H13 118.8 2_775 .
C13 C14 C12 121.2(11) 2_775 .
C13 C14 H14 119.4 2_775 .
C12 C14 H14 119.4 . .
C17 C15 N9 109.8(7) . .
C17 C15 H15 125.1 . .
N9 C15 H15 125.1 . .
N9 C16 N10 112.1(7) . .
N9 C16 H16 124.0 . .
N10 C16 H16 124.0 . .
N10 C17 C15 106.8(7) . .
N10 C17 H17 126.6 . .
C15 C17 H17 126.6 . .
N10 C18 C19 110.5(6) . .
N10 C18 H18A 109.6 . .
C19 C18 H18A 109.6 . .
N10 C18 H18B 109.6 . .
C19 C18 H18B 109.6 . .
H18A C18 H18B 108.1 . .
C21 C19 C20 119.5(7) . .
C21 C19 C18 120.2(7) . .
C20 C19 C18 120.3(8) . .
C21 C20 C19 119.9(7) 2_865 .
C21 C20 H20 120.1 2_865 .
C19 C20 H20 120.1 . .
C19 C21 C20 120.6(7) . 2_865
C19 C21 H21 119.7 . .
C20 C21 H21 119.7 2_865 .
N11 C22 C24 112.8(7) . .
N11 C22 H22 123.6 . .
C24 C22 H22 123.6 . .
N11 C23 N12 112.3(7) . .
N11 C23 H23 123.8 . .
N12 C23 H23 123.8 . .
C22 C24 N12 104.9(7) . .
C22 C24 H24 127.6 . .
N12 C24 H24 127.6 . .
N12 C25 C26 111.6(6) . .
N12 C25 H25A 109.3 . .
C26 C25 H25A 109.3 . .
N12 C25 H25B 109.3 . .
C26 C25 H25B 109.3 . .
H25A C25 H25B 108.0 . .
C100 C26 C35 118.3(7) . .
C100 C26 C25 121.9(7) . .
C35 C26 C25 119.8(7) . .
N13 C28 N14 111.4(7) . .
N13 C28 H28 124.3 . .
N14 C28 H28 124.3 . .
C30 C29 N13 111.0(7) . .
C30 C29 H29 124.5 . .
N13 C29 H29 124.5 . .
C29 C30 N14 105.5(7) . .
C29 C30 H30 127.3 . .
N14 C30 H30 127.3 . .
N14 C31 C32 113.8(6) 1_545 .
N14 C31 H31A 108.8 1_545 .
C32 C31 H31A 108.8 . .
N14 C31 H31B 108.8 1_545 .
C32 C31 H31B 108.8 . .
H31A C31 H31B 107.7 . .
C34 C32 C33 117.2(7) . .
C34 C32 C31 121.8(7) . .
C33 C32 C31 120.9(7) . .
C100 C33 C32 120.4(7) . .
C100 C33 H33 119.8 . .
C32 C33 H33 119.8 . .
C35 C34 C32 122.4(8) . .
C35 C34 H34 118.8 . .
C32 C34 H34 118.8 . .
C34 C35 C26 119.7(7) . .
C34 C35 H35 120.2 . .
C26 C35 H35 120.2 . .
C38 C36 N15 110.0(7) . .
C38 C36 H36 125.0 . .
N15 C36 H36 125.0 . .
N15 C37 N16 112.3(7) . .
N15 C37 H37 123.8 . .
N16 C37 H37 123.8 . .
C36 C38 N16 107.4(7) . .
C36 C38 H38 126.3 . .
N16 C38 H38 126.3 . .
N16 C39 C40 110.8(6) . .
N16 C39 H39A 109.5 . .
C40 C39 H39A 109.5 . .
N16 C39 H39B 109.5 . .
C40 C39 H39B 109.5 . .
H39A C39 H39B 108.1 . .
C41 C40 C42 117.7(7) . .
C41 C40 C39 121.9(7) . .
C42 C40 C39 120.3(7) . .
C42 C41 C40 122.5(7) 2_776 .
C42 C41 H41 118.7 2_776 .
C40 C41 H41 118.7 . .
C41 C42 C40 119.8(7) 2_776 .
C41 C42 H42 120.1 2_776 .
C40 C42 H42 120.1 . .
C26 C100 C33 121.9(7) . .
C26 C100 H100 119.1 . .
C33 C100 H100 119.1 . .
O3 N1 O1 123.5(9) . .
O3 N1 O2 120.6(9) . .
O1 N1 O2 115.8(7) . .
O6 N2 O5 122.0(8) . .
O6 N2 O4 121.9(8) . .
O5 N2 O4 116.0(7) . .
O9 N3 O8 121.3(7) . .
O9 N3 O7 121.0(7) . .
O8 N3 O7 117.7(7) . .
O12 N4 O11 123.4(8) . .
O12 N4 O10 121.0(8) . .
O11 N4 O10 115.6(7) . .
C1 N5 C2 104.7(6) . .
C1 N5 Mn1 128.6(5) . .
C2 N5 Mn1 126.7(5) . .
C1 N6 C3 107.6(6) . .
C1 N6 C4 126.6(7) . .
C3 N6 C4 125.7(7) . .
C9 N7 C8 106.1(7) . .
C9 N7 Mn1 125.7(6) . .
C8 N7 Mn1 126.9(6) . .
C9 N8 C10 106.9(8) . .
C9 N8 C11 124.6(10) . .
C10 N8 C11 128.4(10) . .
C16 N9 C15 104.1(6) . .
C16 N9 Mn1 128.5(5) . .
C15 N9 Mn1 127.2(5) . .
C16 N10 C17 107.2(6) . .
C16 N10 C18 126.6(7) . .
C17 N10 C18 126.0(7) . .
C23 N11 C22 102.9(6) . .
C23 N11 Mn2 129.0(5) . .
C22 N11 Mn2 128.1(5) . .
C23 N12 C24 107.0(6) . .
C23 N12 C25 126.9(7) . .
C24 N12 C25 126.0(6) . .
C28 N13 C29 104.2(6) . .
C28 N13 Mn2 127.8(5) . .
C29 N13 Mn2 128.0(5) . .
C28 N14 C30 107.9(6) . .
C28 N14 C31 125.4(7) . 1_565
C30 N14 C31 126.6(6) . 1_565
C37 N15 C36 104.6(6) . .
C37 N15 Mn2 127.1(5) . .
C36 N15 Mn2 126.4(5) . .
C37 N16 C38 105.6(6) . .
C37 N16 C39 126.5(7) . .
C38 N16 C39 127.8(6) . .
N1 O1 Mn1 97.8(5) . .
N1 O2 Mn1 93.9(5) . .
N2 O4 Mn1 89.9(5) . .
N2 O5 Mn1 100.4(5) . .
N3 O7 Mn2 93.3(4) . .
N3 O8 Mn2 95.5(5) . .
N4 O10 Mn2 97.1(5) . .
N4 O11 Mn2 92.7(4) . .
N9 Mn1 N5 174.6(2) . .
N9 Mn1 N7 89.7(2) . .
N5 Mn1 N7 91.8(2) . .
N9 Mn1 O5 87.0(2) . .
N5 Mn1 O5 88.5(2) . .
N7 Mn1 O5 139.0(2) . .
N9 Mn1 O1 91.4(2) . .
N5 Mn1 O1 93.9(2) . .
N7 Mn1 O1 85.7(2) . .
O5 Mn1 O1 135.3(2) . .
N9 Mn1 O2 95.1(2) . .
N5 Mn1 O2 87.3(2) . .
N7 Mn1 O2 137.9(2) . .
O5 Mn1 O2 83.1(2) . .
O1 Mn1 O2 52.5(2) . .
N9 Mn1 O4 91.6(2) . .
N5 Mn1 O4 83.3(2) . .
N7 Mn1 O4 85.7(2) . .
O5 Mn1 O4 53.5(2) . .
O1 Mn1 O4 170.8(2) . .
O2 Mn1 O4 135.7(2) . .
N11 Mn2 N15 97.7(2) . .
N11 Mn2 N13 170.7(2) . .
N15 Mn2 N13 91.4(2) . .
N11 Mn2 O10 86.8(2) . .
N15 Mn2 O10 141.0(2) . .
N13 Mn2 O10 85.3(2) . .
N11 Mn2 O8 91.3(2) . .
N15 Mn2 O8 82.1(2) . .
N13 Mn2 O8 91.0(2) . .
O10 Mn2 O8 136.7(2) . .
N11 Mn2 O7 90.8(2) . .
N15 Mn2 O7 135.0(2) . .
N13 Mn2 O7 83.4(2) . .
O10 Mn2 O7 83.3(2) . .
O8 Mn2 O7 53.5(2) . .
N11 Mn2 O11 92.9(2) . .
N15 Mn2 O11 86.7(2) . .
N13 Mn2 O11 86.5(2) . .
O10 Mn2 O11 54.30(19) . .
O8 Mn2 O11 168.5(2) . .
O7 Mn2 O11 137.1(2) . .
Cl5 C44 Cl4 110.9(7) . .
Cl5 C44 Cl6 112.5(7) . .
Cl4 C44 Cl6 110.0(7) . .
Cl5 C44 H44 107.8 . .
Cl4 C44 H44 107.8 . .
Cl6 C44 H44 107.8 . .
Cl1 C43 Cl3 115.9(7) . .
Cl1 C43 Cl2 113.6(6) . .
Cl3 C43 Cl2 110.0(6) . .
Cl1 C43 Cl2B 28.6(7) . .
Cl3 C43 Cl2B 144.4(8) . .
Cl2 C43 Cl2B 95.9(9) . .
Cl1 C43 Cl3B 116.3(12) . .
Cl3 C43 Cl3B 95.4(9) . .
Cl2 C43 Cl3B 16.4(9) . .
Cl2B C43 Cl3B 105.4(9) . .
Cl1 C43 Cl1B 74.8(7) . .
Cl3 C43 Cl1B 43.6(6) . .
Cl2 C43 Cl1B 117.5(9) . .
Cl2B C43 Cl1B 103.0(8) . .
Cl3B C43 Cl1B 101.8(9) . .
Cl1 C43 H43 105.5 . .
Cl3 C43 H43 105.5 . .
Cl2 C43 H43 105.5 . .
Cl2B C43 H43 89.9 . .
Cl3B C43 H43 118.1 . .
Cl1B C43 H43 133.1 . .

loop_
_geom_bond_atom_site_label_1
_geom_bond_atom_site_label_2
_geom_bond_distance
_geom_bond_site_symmetry_2
C1 N6 1.327(9) .
C1 N5 1.329(9) .
C1 H1 0.9300 .
C2 C3 1.353(10) .
C2 N5 1.372(9) .
C2 H2 0.9300 .
C3 N6 1.361(9) .
C3 H3 0.9300 .
C4 N6 1.480(9) .
C4 C5 1.507(11) .
C4 H4A 0.9700 .
C4 H4B 0.9700 .
C5 C7 1.372(10) .
C5 C6 1.395(11) .
C6 C7 1.367(11) 2_666
C6 H6 0.9300 .
C7 C6 1.367(11) 2_666
C7 H7 0.9300 .
C8 C10 1.332(13) .
C8 N7 1.384(11) .
C8 H8 0.9300 .
C9 N7 1.302(10) .
C9 N8 1.341(10) .
C9 H9 0.9300 .
C10 N8 1.377(13) .
C10 H10 0.9300 .
C11 N8 1.462(13) .
C11 C12 1.496(15) .
C11 H11A 0.9700 .
C11 H11B 0.9700 .
C12 C13 1.278(15) .
C12 C14 1.399(15) .
C13 C14 1.362(14) 2_775
C13 H13 0.9300 .
C14 C13 1.362(14) 2_775
C14 H14 0.9300 .
C15 C17 1.340(10) .
C15 N9 1.380(9) .
C15 H15 0.9300 .
C16 N9 1.309(9) .
C16 N10 1.336(9) .
C16 H16 0.9300 .
C17 N10 1.338(9) .
C17 H17 0.9300 .
C18 N10 1.471(9) .
C18 C19 1.520(11) .
C18 H18A 0.9700 .
C18 H18B 0.9700 .
C19 C21 1.368(11) .
C19 C20 1.390(10) .
C20 C21 1.382(11) 2_865
C20 H20 0.9300 .
C21 C20 1.382(11) 2_865
C21 H21 0.9300 .
C22 N11 1.346(9) .
C22 C24 1.346(10) .
C22 H22 0.9300 .
C23 N11 1.330(9) .
C23 N12 1.339(9) .
C23 H23 0.9300 .
C24 N12 1.354(9) .
C24 H24 0.9300 .
C25 N12 1.482(9) .
C25 C26 1.503(9) .
C25 H25A 0.9700 .
C25 H25B 0.9700 .
C26 C100 1.368(10) .
C26 C35 1.391(10) .
C28 N13 1.320(9) .
C28 N14 1.326(9) .
C28 H28 0.9300 .
C29 C30 1.336(10) .
C29 N13 1.362(9) .
C29 H29 0.9300 .
C30 N14 1.351(9) .
C30 H30 0.9300 .
C31 N14 1.477(9) 1_545
C31 C32 1.519(10) .
C31 H31A 0.9700 .
C31 H31B 0.9700 .
C32 C34 1.386(11) .
C32 C33 1.389(10) .
C33 C100 1.371(10) .
C33 H33 0.9300 .
C34 C35 1.364(10) .
C34 H34 0.9300 .
C35 H35 0.9300 .
C36 C38 1.324(10) .
C36 N15 1.361(9) .
C36 H36 0.9300 .
C37 N15 1.324(9) .
C37 N16 1.326(9) .
C37 H37 0.9300 .
C38 N16 1.371(10) .
C38 H38 0.9300 .
C39 N16 1.471(9) .
C39 C40 1.493(10) .
C39 H39A 0.9700 .
C39 H39B 0.9700 .
C40 C41 1.370(10) .
C40 C42 1.384(10) .
C41 C42 1.362(10) 2_776
C41 H41 0.9300 .
C42 C41 1.362(10) 2_776
C42 H42 0.9300 .
C100 H100 0.9300 .
N1 O3 1.206(9) .
N1 O1 1.237(8) .
N1 O2 1.243(9) .
N2 O6 1.236(9) .
N2 O5 1.256(8) .
N2 O4 1.260(8) .
N3 O9 1.227(8) .
N3 O8 1.232(8) .
N3 O7 1.252(8) .
N4 O12 1.213(8) .
N4 O11 1.241(8) .
N4 O10 1.276(8) .
N5 Mn1 2.203(6) .
N7 Mn1 2.208(6) .
N9 Mn1 2.198(6) .
N11 Mn2 2.188(6) .
N13 Mn2 2.222(6) .
N14 C31 1.477(9) 1_565
N15 Mn2 2.202(6) .
O1 Mn1 2.337(6) .
O2 Mn1 2.414(6) .
O4 Mn1 2.467(6) .
O5 Mn1 2.251(5) .
O7 Mn2 2.380(6) .
O8 Mn2 2.346(5) .
O10 Mn2 2.275(5) .
O11 Mn2 2.388(5) .
C44 Cl5 1.693(10) .
C44 Cl4 1.700(11) .
C44 Cl6 1.740(9) .
C44 H44 0.9800 .
C43 Cl1 1.679(9) .
C43 Cl3 1.702(10) .
C43 Cl2 1.729(9) .
C43 Cl2B 1.755(12) .
C43 Cl3B 1.768(13) .
C43 Cl1B 1.802(12) .
C43 H43 0.9800 .
